data_4512935
loop_
_publ_author_name
'Titi, Hatem M.'
'Nandi, Goutam'
'Tripuramallu, Bharat Kumar'
'Goldberg, Israel'

_publ_section_title
;
 Exploring Supramolecular Self-Assembly of Tetraarylporphyrins by Halogen
 Interactions. 3. Tin(L)2(A2B2-Porphyrin) Arrays Supported by Concerted
 Halogen and Hydrogen Bonding
;
_journal_issue 6
_journal_name_full 'Crystal Growth &amp; Design'
_journal_page_first 3063
_journal_paper_doi 10.1021/acs.cgd.5b00543
_journal_volume 15
_journal_year 2015
_chemical_formula_moiety 'C54 H30 Br2 I2 N8 O4 Sn'
_chemical_formula_sum 'C54 H30 Br2 I2 N8 O4 Sn'
_chemical_formula_weight 1387.17
_space_group_crystal_system triclinic
_space_group_IT_number 2
_space_group_name_Hall '-P 1'
_space_group_name_H-M_alt 'P -1'
_symmetry_space_group_name_Hall '-P 1'
_symmetry_space_group_name_H-M 'P -1'
_atom_sites_solution_hydrogens geom
_atom_sites_solution_primary direct
_atom_sites_solution_secondary difmap
_audit_creation_method SHELXL
_cell_angle_alpha 100.132(3)
_cell_angle_beta 104.578(3)
_cell_angle_gamma 100.979(2)
_cell_formula_units_Z 2
_cell_length_a 10.4991(7)
_cell_length_b 12.9238(7)
_cell_length_c 20.5966(14)
_cell_measurement_reflns_used 7408
_cell_measurement_temperature 110(2)
_cell_measurement_theta_max 25.09
_cell_measurement_theta_min 1.65
_cell_volume 2580.5(3)
_computing_cell_refinement 'Saint, Bruker-AXS'
_computing_data_collection 'Apex2, Bruker-AXS'
_computing_data_reduction 'Saint, Bruker-AXS'
_computing_structure_refinement 'SHELXL-2014/7 (Sheldrick, 2015)'
_computing_structure_solution 'SHELXTL-2014 (Sheldrick, 2015)'
_diffrn_ambient_temperature 110(2)
_diffrn_detector_area_resol_mean 1.75
_diffrn_measured_fraction_theta_full 0.990
_diffrn_measured_fraction_theta_max 0.990
_diffrn_measurement_device_type 'ApexDuo, Bruker-AXS'
_diffrn_measurement_method '1 deg. \f and \w scans'
_diffrn_radiation_type MoK\a
_diffrn_radiation_wavelength 0.71073
_diffrn_reflns_av_R_equivalents 0.0318
_diffrn_reflns_av_unetI/netI 0.0396
_diffrn_reflns_laue_measured_fraction_full 0.990
_diffrn_reflns_laue_measured_fraction_max 0.990
_diffrn_reflns_limit_h_max 12
_diffrn_reflns_limit_h_min -12
_diffrn_reflns_limit_k_max 15
_diffrn_reflns_limit_k_min -15
_diffrn_reflns_limit_l_max 24
_diffrn_reflns_limit_l_min -24
_diffrn_reflns_number 31101
_diffrn_reflns_point_group_measured_fraction_full 0.990
_diffrn_reflns_point_group_measured_fraction_max 0.990
_diffrn_reflns_theta_full 25.088
_diffrn_reflns_theta_max 25.088
_diffrn_reflns_theta_min 1.652
_diffrn_source 'ImuS micro-focus'
_exptl_absorpt_coefficient_mu 3.294
_exptl_absorpt_correction_T_max 0.638
_exptl_absorpt_correction_T_min 0.531
_exptl_absorpt_correction_type multi-scan
_exptl_absorpt_process_details 'Sadabs, Bruker-AXS'
_exptl_crystal_colour red
_exptl_crystal_density_diffrn 1.785
_exptl_crystal_description plate
_exptl_crystal_F_000 1336
_exptl_crystal_size_max 0.220
_exptl_crystal_size_mid 0.210
_exptl_crystal_size_min 0.150
_platon_squeeze_details
;
disordered EtOH solvent on inversion
;
_refine_diff_density_max 2.719
_refine_diff_density_min -2.412
_refine_diff_density_rms 0.197
_refine_ls_extinction_method none
_refine_ls_goodness_of_fit_ref 1.046
_refine_ls_hydrogen_treatment constr
_refine_ls_matrix_type full
_refine_ls_number_parameters 659
_refine_ls_number_reflns 9102
_refine_ls_number_restraints 36
_refine_ls_restrained_S_all 1.047
_refine_ls_R_factor_all 0.0814
_refine_ls_R_factor_gt 0.0671
_refine_ls_shift/su_max 0.001
_refine_ls_shift/su_mean 0.000
_refine_ls_structure_factor_coef Fsqd
_refine_ls_weighting_details 'w=1/[\s^2^(Fo^2^)+(0.0940P)^2^+5.8563P] where P=(Fo^2^+2Fc^2^)/3'
_refine_ls_weighting_scheme calc
_refine_ls_wR_factor_gt 0.1891
_refine_ls_wR_factor_ref 0.1985
_reflns_Friedel_coverage 0.000
_reflns_number_gt 7408
_reflns_number_total 9102
_reflns_threshold_expression 'I > 2\s(I)'
_cod_data_source_file cg5b00543_si_001.cif
_cod_data_source_block ti89sq-5
_cod_depositor_comments 'Adding full bibliography for 4512931--4512939.cif.'
_cod_database_code 4512935
_shelx_shelxl_version_number 2014/7
_shelx_space_group_comment
;
The symmetry employed for this shelxl refinement is uniquely defined
by the following loop, which should always be used as a source of
symmetry information in preference to the above space-group names.
They are only intended as comments.
;
_shelx_estimated_absorpt_t_min 0.531
_shelx_estimated_absorpt_t_max 0.638

loop_
_space_group_symop_operation_xyz
'x, y, z'
'-x, -y, -z'

loop_
_atom_site_label
_atom_site_type_symbol
_atom_site_fract_x
_atom_site_fract_y
_atom_site_fract_z
_atom_site_U_iso_or_equiv
_atom_site_adp_type
_atom_site_occupancy
_atom_site_site_symmetry_order
_atom_site_calc_flag
_atom_site_refinement_flags_posn
_atom_site_refinement_flags_adp
_atom_site_refinement_flags_occupancy
Sn Sn 0.47456(5) 0.72868(4) 0.75913(2) 0.02184(17) Uani 1 1 d . . .
C1 C 0.7224(8) 0.5857(7) 0.7778(4) 0.0264(17) Uani 1 1 d . . .
C2 C 0.6707(8) 0.6075(7) 0.8335(4) 0.0270(17) Uani 1 1 d . . .
C3 C 0.7226(8) 0.5869(7) 0.9010(4) 0.0283(18) Uani 1 1 d . . .
H3 H 0.7926 0.5509 0.9139 0.034 Uiso 1 1 calc R U .
C4 C 0.6535(8) 0.6279(7) 0.9422(4) 0.0279(17) Uani 1 1 d . . .
H4 H 0.6668 0.6262 0.9893 0.034 Uiso 1 1 calc R U .
C5 C 0.5570(8) 0.6746(6) 0.9025(4) 0.0248(16) Uani 1 1 d . . .
C6 C 0.4710(8) 0.7319(6) 0.9276(4) 0.0223(16) Uani 1 1 d . . .
C7 C 0.3820(7) 0.7825(6) 0.8900(4) 0.0231(16) Uani 1 1 d . . .
C8 C 0.2915(8) 0.8386(7) 0.9153(4) 0.0279(17) Uani 1 1 d . . .
H8 H 0.2829 0.8480 0.9606 0.034 Uiso 1 1 calc R U .
C9 C 0.2209(9) 0.8756(7) 0.8636(4) 0.0308(18) Uani 1 1 d . . .
H9 H 0.1539 0.9151 0.8658 0.037 Uiso 1 1 calc R U .
C10 C 0.2673(8) 0.8433(6) 0.8035(4) 0.0257(17) Uani 1 1 d . . .
C11 C 0.2260(8) 0.8716(6) 0.7399(4) 0.0243(16) Uani 1 1 d . . .
C12 C 0.2824(8) 0.8537(6) 0.6851(4) 0.0248(16) Uani 1 1 d . . .
C13 C 0.2413(9) 0.8847(7) 0.6213(4) 0.0296(18) Uani 1 1 d . . .
H13 H 0.1721 0.9215 0.6086 0.036 Uiso 1 1 calc R U .
C14 C 0.3181(9) 0.8524(7) 0.5825(4) 0.0297(18) Uani 1 1 d . . .
H14 H 0.3140 0.8638 0.5377 0.036 Uiso 1 1 calc R U .
C15 C 0.4076(8) 0.7976(6) 0.6199(4) 0.0228(16) Uani 1 1 d . . .
C16 C 0.4994(8) 0.7462(6) 0.5966(4) 0.0246(17) Uani 1 1 d . . .
C17 C 0.5781(8) 0.6848(6) 0.6310(4) 0.0230(16) Uani 1 1 d . . .
C18 C 0.6734(9) 0.6342(7) 0.6069(4) 0.0291(18) Uani 1 1 d . . .
H18 H 0.6896 0.6319 0.5634 0.035 Uiso 1 1 calc R U .
C19 C 0.7364(8) 0.5903(6) 0.6574(4) 0.0285(18) Uani 1 1 d . . .
H19 H 0.8037 0.5509 0.6554 0.034 Uiso 1 1 calc R U .
C20 C 0.6819(8) 0.6144(6) 0.7149(4) 0.0244(16) Uani 1 1 d . . .
N21 N 0.5670(6) 0.6578(5) 0.8360(3) 0.0241(14) Uani 1 1 d . . .
N22 N 0.3635(6) 0.7883(5) 0.8221(3) 0.0231(14) Uani 1 1 d . . .
N23 N 0.3825(6) 0.8020(5) 0.6829(3) 0.0219(13) Uani 1 1 d . . .
N24 N 0.5864(6) 0.6714(5) 0.6964(3) 0.0221(13) Uani 1 1 d . . .
C25 C 0.8399(8) 0.5333(7) 0.7899(4) 0.0301(18) Uani 1 1 d . . .
C26 C 0.9728(9) 0.6001(8) 0.8137(5) 0.040(2) Uani 1 1 d . . .
H26 H 0.9869 0.6762 0.8182 0.048 Uiso 1 1 calc R U .
C27 C 1.0823(10) 0.5557(9) 0.8304(5) 0.047(2) Uani 1 1 d . . .
H27 H 1.1716 0.6015 0.8468 0.056 Uiso 1 1 calc R U .
C28 C 1.0645(9) 0.4484(8) 0.8239(5) 0.035(2) Uani 1 1 d . . .
C29 C 0.9361(11) 0.3815(8) 0.8016(6) 0.049(3) Uani 1 1 d . . .
H29 H 0.9244 0.3057 0.7976 0.058 Uiso 1 1 calc R U .
C30 C 0.8219(10) 0.4240(8) 0.7846(6) 0.044(2) Uani 1 1 d . . .
H30 H 0.7330 0.3775 0.7695 0.053 Uiso 1 1 calc R U .
I31 I 1.23333(8) 0.38238(7) 0.84801(4) 0.0339(2) Uani 0.7263(13) 1 d . . P
C32 C 0.4837(8) 0.7438(7) 1.0020(4) 0.0261(17) Uani 1 1 d . . .
C33 C 0.4312(9) 0.6600(7) 1.0284(4) 0.0325(19) Uani 1 1 d . . .
H33 H 0.3817 0.5918 0.9983 0.039 Uiso 1 1 calc R U .
C34 C 0.4505(10) 0.6752(8) 1.0988(5) 0.039(2) Uani 1 1 d . . .
H34 H 0.4127 0.6169 1.1160 0.047 Uiso 1 1 calc R U .
N35 N 0.5221(9) 0.7713(7) 1.1441(4) 0.046(2) Uani 1 1 d . . .
C36 C 0.5723(12) 0.8512(8) 1.1177(5) 0.051(3) Uani 1 1 d . . .
H36 H 0.6223 0.9187 1.1486 0.061 Uiso 1 1 calc R U .
C37 C 0.5559(11) 0.8416(8) 1.0487(4) 0.045(2) Uani 1 1 d . . .
H37 H 0.5937 0.9014 1.0327 0.054 Uiso 1 1 calc R U .
I38 I 0.53670(16) 0.77532(14) 0.24738(10) 0.0190(5) Uani 0.2737(13) 1 d . . P
C39 C 0.1091(8) 0.9244(6) 0.7298(4) 0.0252(17) Uani 1 1 d . . .
C40 C 0.1256(9) 1.0333(8) 0.7317(6) 0.046(2) Uani 1 1 d . . .
H40 H 0.2135 1.0772 0.7383 0.055 Uiso 1 1 calc R U .
C41 C 0.0164(11) 1.0793(8) 0.7242(6) 0.053(3) Uani 1 1 d . . .
H41 H 0.0307 1.1552 0.7281 0.063 Uiso 1 1 calc R U .
C42 C -0.1123(9) 1.0172(8) 0.7112(5) 0.038(2) Uani 1 1 d . . .
C43 C -0.1311(10) 0.9069(9) 0.7088(6) 0.053(3) Uani 1 1 d . . .
H43 H -0.2198 0.8629 0.7004 0.064 Uiso 1 1 calc R U .
C44 C -0.0218(10) 0.8614(8) 0.7185(6) 0.046(2) Uani 1 1 d . . .
H44 H -0.0353 0.7863 0.7175 0.055 Uiso 1 1 calc R U .
I45 I -0.28087(8) 1.08394(7) 0.69690(5) 0.0426(3) Uani 0.7263(13) 1 d . . P
C46 C 0.5119(9) 0.7546(7) 0.5258(4) 0.0295(18) Uani 1 1 d . . .
C47 C 0.5717(13) 0.8514(8) 0.5153(5) 0.055(3) Uani 1 1 d . . .
H47 H 0.6040 0.9145 0.5521 0.066 Uiso 1 1 calc R U .
C48 C 0.5849(14) 0.8568(9) 0.4512(5) 0.060(3) Uani 1 1 d . . .
H48 H 0.6266 0.9248 0.4451 0.072 Uiso 1 1 calc R U .
N49 N 0.5427(10) 0.7726(7) 0.3979(4) 0.050(2) Uani 1 1 d . . .
C50 C 0.4819(14) 0.6778(9) 0.4074(5) 0.059(3) Uani 1 1 d . . .
H50 H 0.4497 0.6159 0.3697 0.071 Uiso 1 1 calc R U .
C51 C 0.4651(12) 0.6681(8) 0.4709(5) 0.048(3) Uani 1 1 d . . .
H51 H 0.4203 0.6002 0.4760 0.057 Uiso 1 1 calc R U .
I52 I 0.54799(18) 0.78710(17) 0.29609(10) 0.0266(5) Uani 0.2737(13) 1 d . . P
O53 O 0.6433(6) 0.8581(5) 0.8051(3) 0.0336(13) Uani 1 1 d . . .
O54 O 0.5439(9) 0.9893(7) 0.8208(5) 0.080(3) Uani 1 1 d . U .
C55 C 0.6447(11) 0.9481(10) 0.8290(6) 0.054(3) Uani 1 1 d . . .
C56 C 0.7813(10) 1.0215(9) 0.8726(5) 0.047(2) Uani 1 1 d . . .
C57 C 0.8955(12) 0.9846(10) 0.8835(6) 0.059(3) Uani 1 1 d . U .
H57 H 0.8870 0.9101 0.8650 0.070 Uiso 1 1 calc R U .
N58 N 1.0235(12) 1.0491(10) 0.9198(6) 0.077(3) Uani 1 1 d . U .
C59 C 1.0284(13) 1.1521(10) 0.9485(7) 0.063(3) Uani 1 1 d . U .
H59 H 1.1133 1.1965 0.9780 0.075 Uiso 1 1 calc R U .
C60 C 0.9217(12) 1.1963(9) 0.9383(6) 0.054(3) Uani 1 1 d . . .
C61 C 0.7912(11) 1.1339(9) 0.8997(6) 0.051(3) Uani 1 1 d . U .
H61 H 0.7145 1.1640 0.8919 0.061 Uiso 1 1 calc R U .
Br62 Br 0.93929(13) 1.34468(10) 0.97739(7) 0.0694(4) Uani 1 1 d . . .
O63 O 0.3085(6) 0.5976(5) 0.7159(3) 0.0326(13) Uani 1 1 d . . .
O64 O 0.4047(8) 0.4635(6) 0.7014(5) 0.063(2) Uani 1 1 d . U .
C65 C 0.3059(10) 0.5003(8) 0.6958(5) 0.041(2) Uani 1 1 d . . .
C66 C 0.1646(10) 0.4249(8) 0.6623(5) 0.041(2) Uani 1 1 d . . .
C67 C 0.0508(10) 0.4622(8) 0.6620(5) 0.041(2) Uani 1 1 d . . .
H67 H 0.0625 0.5365 0.6826 0.049 Uiso 1 1 calc R U .
N68 N -0.0767(10) 0.3995(8) 0.6342(5) 0.055(2) Uani 1 1 d . . .
C69 C -0.0916(11) 0.2986(8) 0.6046(5) 0.047(2) Uani 1 1 d . . .
H69 H -0.1808 0.2536 0.5837 0.057 Uiso 1 1 calc R U .
C70 C 0.0173(12) 0.2547(8) 0.6025(5) 0.051(3) Uani 1 1 d . . .
C71 C 0.1501(11) 0.3175(8) 0.6321(5) 0.045(2) Uani 1 1 d . . .
H71 H 0.2263 0.2881 0.6316 0.054 Uiso 1 1 calc R U .
Br72 Br -0.01562(15) 0.10655(10) 0.55608(7) 0.0715(4) Uani 1 1 d . . .

loop_
_atom_site_aniso_label
_atom_site_aniso_U_11
_atom_site_aniso_U_22
_atom_site_aniso_U_33
_atom_site_aniso_U_23
_atom_site_aniso_U_13
_atom_site_aniso_U_12
Sn 0.0221(3) 0.0321(3) 0.0165(3) 0.0092(2) 0.0084(2) 0.0121(2)
C1 0.024(4) 0.029(4) 0.026(4) 0.005(3) 0.008(3) 0.008(3)
C2 0.023(4) 0.031(4) 0.028(4) 0.006(3) 0.008(3) 0.007(3)
C3 0.026(4) 0.036(5) 0.025(4) 0.013(3) 0.003(3) 0.012(4)
C4 0.032(4) 0.034(4) 0.019(4) 0.011(3) 0.006(3) 0.009(4)
C5 0.024(4) 0.031(4) 0.017(4) 0.007(3) 0.006(3) 0.001(3)
C6 0.026(4) 0.028(4) 0.013(3) 0.008(3) 0.007(3) 0.002(3)
C7 0.019(4) 0.031(4) 0.017(4) 0.005(3) 0.006(3) 0.002(3)
C8 0.031(4) 0.032(4) 0.022(4) 0.004(3) 0.012(3) 0.005(3)
C9 0.032(5) 0.037(5) 0.031(4) 0.006(4) 0.018(4) 0.016(4)
C10 0.022(4) 0.030(4) 0.026(4) 0.008(3) 0.009(3) 0.006(3)
C11 0.019(4) 0.020(4) 0.028(4) -0.001(3) 0.001(3) 0.005(3)
C12 0.028(4) 0.025(4) 0.019(4) 0.005(3) 0.004(3) 0.006(3)
C13 0.034(5) 0.032(4) 0.022(4) 0.011(3) 0.003(3) 0.012(4)
C14 0.038(5) 0.034(5) 0.020(4) 0.013(3) 0.007(3) 0.012(4)
C15 0.028(4) 0.020(4) 0.018(4) 0.004(3) 0.006(3) 0.001(3)
C16 0.035(5) 0.025(4) 0.016(4) 0.006(3) 0.013(3) 0.005(3)
C17 0.027(4) 0.024(4) 0.021(4) 0.005(3) 0.013(3) 0.007(3)
C18 0.037(5) 0.031(4) 0.026(4) 0.007(3) 0.019(4) 0.013(4)
C19 0.031(4) 0.025(4) 0.031(4) 0.001(3) 0.016(4) 0.007(3)
C20 0.021(4) 0.024(4) 0.028(4) 0.003(3) 0.010(3) 0.004(3)
N21 0.021(3) 0.035(4) 0.025(3) 0.013(3) 0.012(3) 0.013(3)
N22 0.021(3) 0.036(4) 0.017(3) 0.008(3) 0.008(3) 0.012(3)
N23 0.024(3) 0.024(3) 0.019(3) 0.007(3) 0.005(3) 0.009(3)
N24 0.027(3) 0.027(3) 0.017(3) 0.008(3) 0.010(3) 0.010(3)
C25 0.030(5) 0.041(5) 0.029(4) 0.015(4) 0.013(4) 0.018(4)
C26 0.030(5) 0.040(5) 0.055(6) 0.017(4) 0.010(4) 0.015(4)
C27 0.029(5) 0.055(6) 0.050(6) 0.008(5) 0.006(4) 0.007(4)
C28 0.031(5) 0.048(6) 0.034(5) 0.015(4) 0.014(4) 0.017(4)
C29 0.063(7) 0.037(5) 0.060(7) 0.022(5) 0.025(5) 0.025(5)
C30 0.032(5) 0.043(6) 0.061(6) 0.016(5) 0.015(5) 0.012(4)
I31 0.0295(4) 0.0459(5) 0.0330(4) 0.0133(3) 0.0076(3) 0.0238(4)
C32 0.026(4) 0.032(4) 0.020(4) 0.007(3) 0.007(3) 0.007(3)
C33 0.040(5) 0.034(5) 0.023(4) 0.008(3) 0.012(4) 0.003(4)
C34 0.047(6) 0.047(6) 0.034(5) 0.021(4) 0.020(4) 0.016(5)
N35 0.067(6) 0.054(5) 0.026(4) 0.012(4) 0.017(4) 0.027(4)
C36 0.084(8) 0.035(5) 0.029(5) 0.005(4) 0.024(5) -0.002(5)
C37 0.073(7) 0.031(5) 0.023(4) 0.005(4) 0.015(5) -0.003(5)
I38 0.0171(9) 0.0328(10) 0.0122(10) 0.0079(7) 0.0087(7) 0.0098(7)
C39 0.027(4) 0.032(4) 0.020(4) 0.010(3) 0.008(3) 0.010(3)
C40 0.023(5) 0.040(5) 0.072(7) 0.020(5) 0.004(5) 0.006(4)
C41 0.044(6) 0.030(5) 0.078(8) 0.010(5) 0.007(5) 0.013(4)
C42 0.029(5) 0.051(6) 0.035(5) 0.011(4) 0.002(4) 0.022(4)
C43 0.022(5) 0.046(6) 0.081(8) 0.002(5) 0.005(5) 0.010(4)
C44 0.033(5) 0.038(5) 0.062(7) 0.003(5) 0.010(5) 0.010(4)
I45 0.0271(4) 0.0368(5) 0.0560(6) -0.0026(4) 0.0006(4) 0.0173(3)
C46 0.040(5) 0.032(4) 0.016(4) 0.004(3) 0.012(3) 0.006(4)
C47 0.097(9) 0.037(5) 0.024(5) 0.004(4) 0.020(5) 0.001(6)
C48 0.106(10) 0.037(6) 0.039(6) 0.010(5) 0.037(6) 0.000(6)
N49 0.081(7) 0.050(5) 0.025(4) 0.011(4) 0.028(4) 0.011(5)
C50 0.100(9) 0.042(6) 0.028(5) -0.004(4) 0.035(6) -0.010(6)
C51 0.071(7) 0.034(5) 0.028(5) 0.000(4) 0.022(5) -0.013(5)
I52 0.0218(10) 0.0462(12) 0.0145(11) 0.0106(8) 0.0089(7) 0.0072(8)
O53 0.029(3) 0.035(3) 0.028(3) -0.002(3) 0.006(3) 0.000(3)
O54 0.056(5) 0.068(5) 0.103(6) -0.006(4) 0.008(4) 0.027(4)
C55 0.036(6) 0.063(8) 0.065(7) 0.013(6) 0.016(5) 0.018(5)
C56 0.040(6) 0.052(6) 0.050(6) 0.002(5) 0.019(5) 0.015(5)
C57 0.053(5) 0.056(5) 0.059(5) 0.006(4) 0.011(4) 0.011(4)
N58 0.069(5) 0.075(5) 0.083(5) 0.010(4) 0.021(4) 0.018(4)
C59 0.053(5) 0.058(5) 0.069(5) 0.007(4) 0.013(4) 0.011(4)
C60 0.054(7) 0.052(6) 0.044(6) 0.000(5) 0.009(5) 0.005(5)
C61 0.048(4) 0.051(4) 0.049(4) 0.004(3) 0.014(3) 0.010(3)
Br62 0.0585(8) 0.0542(7) 0.0738(8) -0.0085(6) 0.0035(6) 0.0063(6)
O63 0.032(3) 0.032(3) 0.032(3) 0.011(3) 0.008(3) 0.005(3)
O64 0.051(4) 0.047(4) 0.085(5) 0.004(4) 0.016(4) 0.016(3)
C65 0.036(5) 0.052(6) 0.038(5) 0.006(4) 0.014(4) 0.021(5)
C66 0.046(6) 0.044(6) 0.037(5) 0.011(4) 0.015(4) 0.014(5)
C67 0.040(6) 0.040(5) 0.044(5) 0.006(4) 0.013(4) 0.016(4)
N68 0.052(6) 0.063(6) 0.048(5) 0.014(5) 0.017(4) 0.007(5)
C69 0.044(6) 0.042(6) 0.050(6) -0.002(5) 0.012(5) 0.011(5)
C70 0.073(8) 0.042(6) 0.032(5) 0.004(4) 0.007(5) 0.017(5)
C71 0.057(6) 0.038(5) 0.036(5) -0.001(4) 0.010(5) 0.019(5)
Br72 0.0864(10) 0.0445(7) 0.0614(8) -0.0048(5) -0.0064(7) 0.0175(6)

loop_
_atom_type_symbol
_atom_type_description
_atom_type_scat_dispersion_real
_atom_type_scat_dispersion_imag
_atom_type_scat_source
C C 0.0033 0.0016 'International Tables Vol C Tables 4.2.6.8 and 6.1.1.4'
N N 0.0061 0.0033 'International Tables Vol C Tables 4.2.6.8 and 6.1.1.4'
O O 0.0106 0.0060 'International Tables Vol C Tables 4.2.6.8 and 6.1.1.4'
Br Br -0.2901 2.4595 'International Tables Vol C Tables 4.2.6.8 and 6.1.1.4'
Sn Sn -0.6537 1.4246 'International Tables Vol C Tables 4.2.6.8 and 6.1.1.4'
I I -0.4742 1.8119 'International Tables Vol C Tables 4.2.6.8 and 6.1.1.4'
H H 0.0000 0.0000 'International Tables Vol C Tables 4.2.6.8 and 6.1.1.4'

loop_
_geom_angle_atom_site_label_1
_geom_angle_atom_site_label_2
_geom_angle_atom_site_label_3
_geom_angle
_geom_angle_site_symmetry_3
O63 Sn O53 178.2(2) .
O63 Sn N24 94.2(2) .
O53 Sn N24 86.1(2) .
O63 Sn N21 94.0(2) .
O53 Sn N21 84.2(3) .
N24 Sn N21 90.5(2) .
O63 Sn N22 86.5(2) .
O53 Sn N22 93.3(2) .
N24 Sn N22 179.2(3) .
N21 Sn N22 89.9(2) .
O63 Sn N23 86.6(2) .
O53 Sn N23 95.2(2) .
N24 Sn N23 90.0(2) .
N21 Sn N23 179.2(2) .
N22 Sn N23 89.7(2) .
C20 C1 C2 126.4(7) .
C20 C1 C25 117.9(7) .
C2 C1 C25 115.6(7) .
N21 C2 C1 126.6(7) .
N21 C2 C3 107.5(7) .
C1 C2 C3 125.8(7) .
C4 C3 C2 107.8(7) .
C4 C3 H3 126.1 .
C2 C3 H3 126.1 .
C3 C4 C5 108.1(7) .
C3 C4 H4 125.9 .
C5 C4 H4 125.9 .
N21 C5 C6 125.8(7) .
N21 C5 C4 108.1(7) .
C6 C5 C4 126.0(7) .
C7 C6 C5 126.2(7) .
C7 C6 C32 118.0(7) .
C5 C6 C32 115.8(7) .
N22 C7 C6 126.8(7) .
N22 C7 C8 107.2(7) .
C6 C7 C8 126.0(7) .
C9 C8 C7 108.5(7) .
C9 C8 H8 125.7 .
C7 C8 H8 125.7 .
C8 C9 C10 107.0(7) .
C8 C9 H9 126.5 .
C10 C9 H9 126.5 .
N22 C10 C11 126.6(7) .
N22 C10 C9 107.6(7) .
C11 C10 C9 125.6(7) .
C12 C11 C10 126.3(7) .
C12 C11 C39 117.4(7) .
C10 C11 C39 116.4(7) .
N23 C12 C11 126.0(7) .
N23 C12 C13 108.3(7) .
C11 C12 C13 125.7(7) .
C14 C13 C12 107.6(7) .
C14 C13 H13 126.2 .
C12 C13 H13 126.2 .
C13 C14 C15 108.5(7) .
C13 C14 H14 125.8 .
C15 C14 H14 125.8 .
N23 C15 C16 126.4(7) .
N23 C15 C14 106.6(7) .
C16 C15 C14 127.0(7) .
C15 C16 C17 126.8(7) .
C15 C16 C46 116.8(7) .
C17 C16 C46 116.4(7) .
N24 C17 C16 125.6(7) .
N24 C17 C18 108.1(7) .
C16 C17 C18 126.0(7) .
C19 C18 C17 107.9(7) .
C19 C18 H18 126.1 .
C17 C18 H18 126.1 .
C18 C19 C20 107.4(7) .
C18 C19 H19 126.3 .
C20 C19 H19 126.3 .
N24 C20 C1 126.9(7) .
N24 C20 C19 107.6(7) .
C1 C20 C19 125.5(7) .
C2 N21 C5 108.4(6) .
C2 N21 Sn 124.6(5) .
C5 N21 Sn 125.5(5) .
C10 N22 C7 109.6(6) .
C10 N22 Sn 125.2(5) .
C7 N22 Sn 125.1(5) .
C12 N23 C15 109.0(6) .
C12 N23 Sn 125.9(5) .
C15 N23 Sn 124.9(5) .
C17 N24 C20 109.0(6) .
C17 N24 Sn 126.2(5) .
C20 N24 Sn 124.8(5) .
C30 C25 C26 118.9(8) .
C30 C25 C1 122.2(8) .
C26 C25 C1 118.7(8) .
C27 C26 C25 120.2(9) .
C27 C26 H26 119.9 .
C25 C26 H26 119.9 .
C28 C27 C26 120.8(9) .
C28 C27 H27 119.6 .
C26 C27 H27 119.6 .
C27 C28 C29 120.2(9) .
C27 C28 I31 120.0(7) .
C29 C28 I31 119.8(7) .
C28 C29 C30 120.6(9) .
C28 C29 H29 119.7 .
C30 C29 H29 119.7 .
C25 C30 C29 119.2(9) .
C25 C30 H30 120.4 .
C29 C30 H30 120.4 .
C33 C32 C37 117.4(7) .
C33 C32 C6 122.8(7) .
C37 C32 C6 119.7(7) .
C32 C33 C34 120.0(8) .
C32 C33 H33 120.0 .
C34 C33 H33 120.0 .
N35 C34 C33 122.1(8) .
N35 C34 H34 119.0 .
C33 C34 H34 119.0 .
C36 N35 C34 117.1(8) .
C36 N35 I38 127.8(7) 1_556
C34 N35 I38 115.2(6) 1_556
N35 C36 C37 123.7(9) .
N35 C36 H36 118.2 .
C37 C36 H36 118.2 .
C36 C37 C32 119.8(9) .
C36 C37 H37 120.1 .
C32 C37 H37 120.1 .
I52 I38 N35 172.6(3) 1_554
C40 C39 C44 118.3(8) .
C40 C39 C11 122.6(7) .
C44 C39 C11 119.2(7) .
C41 C40 C39 120.8(9) .
C41 C40 H40 119.6 .
C39 C40 H40 119.6 .
C42 C41 C40 121.0(9) .
C42 C41 H41 119.5 .
C40 C41 H41 119.5 .
C41 C42 C43 118.9(8) .
C41 C42 I45 121.9(7) .
C43 C42 I45 119.2(7) .
C44 C43 C42 120.2(9) .
C44 C43 H43 119.9 .
C42 C43 H43 119.9 .
C43 C44 C39 120.7(9) .
C43 C44 H44 119.6 .
C39 C44 H44 119.6 .
C51 C46 C47 117.4(8) .
C51 C46 C16 122.1(8) .
C47 C46 C16 120.5(7) .
C46 C47 C48 119.6(9) .
C46 C47 H47 120.2 .
C48 C47 H47 120.2 .
N49 C48 C47 123.5(10) .
N49 C48 H48 118.2 .
C47 C48 H48 118.2 .
C48 N49 C50 117.3(8) .
C48 N49 I52 122.4(7) .
C50 N49 I52 119.9(6) .
N49 C50 C51 121.5(9) .
N49 C50 H50 119.3 .
C51 C50 H50 119.3 .
C46 C51 C50 120.6(9) .
C46 C51 H51 119.7 .
C50 C51 H51 119.7 .
I38 I52 N49 165.7(3) .
C55 O53 Sn 127.3(7) .
O53 C55 O54 126.1(11) .
O53 C55 C56 116.6(9) .
O54 C55 C56 117.3(10) .
C57 C56 C61 119.2(10) .
C57 C56 C55 121.4(10) .
C61 C56 C55 119.3(9) .
C56 C57 N58 123.8(11) .
C56 C57 H57 118.1 .
N58 C57 H57 118.1 .
C59 N58 C57 115.6(11) .
N58 C59 C60 124.4(12) .
N58 C59 H59 117.8 .
C60 C59 H59 117.8 .
C59 C60 C61 121.2(11) .
C59 C60 Br62 121.7(9) .
C61 C60 Br62 117.1(9) .
C60 C61 C56 115.5(10) .
C60 C61 H61 122.2 .
C56 C61 H61 122.2 .
C65 O63 Sn 128.8(6) .
O64 C65 O63 125.2(10) .
O64 C65 C66 119.7(9) .
O63 C65 C66 115.2(8) .
C67 C66 C71 119.2(10) .
C67 C66 C65 120.8(9) .
C71 C66 C65 120.0(9) .
N68 C67 C66 123.7(9) .
N68 C67 H67 118.1 .
C66 C67 H67 118.1 .
C69 N68 C67 117.6(10) .
N68 C69 C70 122.4(10) .
N68 C69 H69 118.8 .
C70 C69 H69 118.8 .
C69 C70 C71 121.0(9) .
C69 C70 Br72 119.0(8) .
C71 C70 Br72 120.0(8) .
C66 C71 C70 116.1(10) .
C66 C71 H71 121.9 .
C70 C71 H71 121.9 .

loop_
_geom_bond_atom_site_label_1
_geom_bond_atom_site_label_2
_geom_bond_distance
_geom_bond_site_symmetry_2
Sn O63 2.065(6) .
Sn O53 2.074(6) .
Sn N24 2.087(6) .
Sn N21 2.089(6) .
Sn N22 2.094(6) .
Sn N23 2.098(6) .
C1 C20 1.395(11) .
C1 C2 1.396(11) .
C1 C25 1.506(11) .
C2 N21 1.376(10) .
C2 C3 1.451(11) .
C3 C4 1.351(12) .
C3 H3 0.9500 .
C4 C5 1.430(11) .
C4 H4 0.9500 .
C5 N21 1.383(10) .
C5 C6 1.410(11) .
C6 C7 1.395(11) .
C6 C32 1.483(10) .
C7 N22 1.379(9) .
C7 C8 1.442(11) .
C8 C9 1.352(12) .
C8 H8 0.9500 .
C9 C10 1.463(11) .
C9 H9 0.9500 .
C10 N22 1.360(10) .
C10 C11 1.406(11) .
C11 C12 1.407(11) .
C11 C39 1.503(10) .
C12 N23 1.353(10) .
C12 C13 1.428(11) .
C13 C14 1.341(12) .
C13 H13 0.9500 .
C14 C15 1.435(11) .
C14 H14 0.9500 .
C15 N23 1.382(10) .
C15 C16 1.402(11) .
C16 C17 1.403(11) .
C16 C46 1.517(10) .
C17 N24 1.371(9) .
C17 C18 1.436(11) .
C18 C19 1.358(12) .
C18 H18 0.9500 .
C19 C20 1.452(11) .
C19 H19 0.9500 .
C20 N24 1.371(10) .
C25 C30 1.369(13) .
C25 C26 1.407(13) .
C26 C27 1.375(13) .
C26 H26 0.9500 .
C27 C28 1.342(14) .
C27 H27 0.9500 .
C28 C29 1.371(14) .
C28 I31 2.097(8) .
C29 C30 1.404(14) .
C29 H29 0.9500 .
C30 H30 0.9500 .
C32 C33 1.379(12) .
C32 C37 1.391(12) .
C33 C34 1.384(12) .
C33 H33 0.9500 .
C34 N35 1.365(13) .
C34 H34 0.9500 .
N35 C36 1.331(13) .
N35 I38 2.085(8) 1_556
C36 C37 1.368(13) .
C36 H36 0.9500 .
C37 H37 0.9500 .
I38 I52 0.961(2) .
I38 N35 2.085(8) 1_554
C39 C40 1.377(12) .
C39 C44 1.396(13) .
C40 C41 1.376(14) .
C40 H40 0.9500 .
C41 C42 1.368(14) .
C41 H41 0.9500 .
C42 C43 1.392(14) .
C42 I45 2.090(8) .
C43 C44 1.373(13) .
C43 H43 0.9500 .
C44 H44 0.9500 .
C46 C51 1.355(12) .
C46 C47 1.367(13) .
C47 C48 1.373(13) .
C47 H47 0.9500 .
C48 N49 1.319(13) .
C48 H48 0.9500 .
N49 C50 1.340(13) .
N49 I52 2.151(8) .
C50 C51 1.388(13) .
C50 H50 0.9500 .
C51 H51 0.9500 .
O53 C55 1.177(13) .
O54 C55 1.259(13) .
C55 C56 1.516(15) .
C56 C57 1.354(15) .
C56 C61 1.436(15) .
C57 N58 1.382(16) .
C57 H57 0.9500 .
N58 C59 1.343(16) .
C59 C60 1.339(16) .
C59 H59 0.9500 .
C60 C61 1.402(15) .
C60 Br62 1.899(11) .
C61 H61 0.9500 .
O63 C65 1.246(11) .
O64 C65 1.209(11) .
C65 C66 1.525(14) .
C66 C67 1.370(13) .
C66 C71 1.381(13) .
C67 N68 1.347(13) .
C67 H67 0.9500 .
N68 C69 1.301(13) .
C69 C70 1.377(15) .
C69 H69 0.9500 .
C70 C71 1.393(15) .
C70 Br72 1.907(10) .
C71 H71 0.9500 .

loop_
_platon_squeeze_void_nr
_platon_squeeze_void_average_x
_platon_squeeze_void_average_y
_platon_squeeze_void_average_z
_platon_squeeze_void_volume
_platon_squeeze_void_count_electrons
_platon_squeeze_void_content
1 0.000 0.500 0.500 181 58 ' '
